data_4326362
loop_
_publ_author_name
'Caroline E. Knapp'
'David Pugh'
'Paul F. McMillan'
'Ivan P. Parkin'
'Claire J. Carmalt'

_publ_section_title
;
 Synthetic and Structural Studies of Donor-Functionalized Alkoxy
 Derivatives of Gallium
;
_journal_name_full 'Inorganic Chemistry'
_journal_page_first 9491
_journal_page_last 9498
_journal_paper_doi 10.1021/ic201167r
_journal_volume 50
_journal_year 2011
_chemical_formula_moiety 'C8 H20 Cl4 Ga2 N2 O2'
_chemical_formula_sum 'C8 H20 Cl4 Ga2 N2 O2'
_chemical_formula_weight 457.50
_chemical_name_systematic
;
 ?
;
_space_group_IT_number 14
_symmetry_cell_setting monoclinic
_symmetry_Int_Tables_number 14
_symmetry_space_group_name_Hall '-P 2ybc'
_symmetry_space_group_name_H-M 'P 1 21/c 1'
_atom_sites_solution_hydrogens geom
_atom_sites_solution_primary direct
_atom_sites_solution_secondary difmap
_audit_creation_method SHELXL-97
_cell_angle_alpha 90.00
_cell_angle_beta 118.541(3)
_cell_angle_gamma 90.00
_cell_formula_units_Z 2
_cell_length_a 6.9419(6)
_cell_length_b 10.2530(9)
_cell_length_c 13.4989(10)
_cell_measurement_reflns_used 4590
_cell_measurement_temperature 150(2)
_cell_measurement_theta_max 28.21
_cell_measurement_theta_min 2.63
_cell_volume 844.03(12)
_computing_cell_refinement 'Bruker SAINT'
_computing_data_collection 'Bruker SMART'
_computing_data_reduction 'Bruker SAINT'
_computing_molecular_graphics 'ORTEP-III (Farrugia, 1997)'
_computing_publication_material 'PLATON (Spek, 2003), WinGX (Farrugia, 1999) and enCIFer (Allen et al., 2004).'
_computing_structure_refinement 'SHELXL-97 (Sheldrick, 1997)'
_computing_structure_solution 'SHELXS-97 (Sheldrick, 1997)'
_diffrn_ambient_temperature 150(2)
_diffrn_measured_fraction_theta_full 0.987
_diffrn_measured_fraction_theta_max 0.957
_diffrn_measurement_device_type 'Bruker SMART APEX diffractometer'
_diffrn_measurement_method '\w rotation with narrow frames'
_diffrn_radiation_monochromator graphite
_diffrn_radiation_source 'fine-focus sealed tube'
_diffrn_radiation_type MoK\a
_diffrn_radiation_wavelength 0.71073
_diffrn_reflns_av_R_equivalents 0.0199
_diffrn_reflns_av_sigmaI/netI 0.0210
_diffrn_reflns_limit_h_max 9
_diffrn_reflns_limit_h_min -9
_diffrn_reflns_limit_k_max 13
_diffrn_reflns_limit_k_min -13
_diffrn_reflns_limit_l_max 17
_diffrn_reflns_limit_l_min -17
_diffrn_reflns_number 6904
_diffrn_reflns_theta_full 27.50
_diffrn_reflns_theta_max 28.30
_diffrn_reflns_theta_min 2.63
_diffrn_standards_decay_% 0
_diffrn_standards_number 0
_exptl_absorpt_coefficient_mu 3.820
_exptl_absorpt_correction_T_max 0.5981
_exptl_absorpt_correction_T_min 0.3482
_exptl_absorpt_correction_type multi-scan
_exptl_absorpt_process_details 'SADABS v2.03'
_exptl_crystal_colour colourless
_exptl_crystal_density_diffrn 1.800
_exptl_crystal_description block
_exptl_crystal_F_000 456
_exptl_crystal_size_max 0.35
_exptl_crystal_size_mid 0.20
_exptl_crystal_size_min 0.15
_refine_diff_density_max 0.392
_refine_diff_density_min -0.459
_refine_diff_density_rms 0.072
_refine_ls_extinction_method none
_refine_ls_goodness_of_fit_ref 1.074
_refine_ls_hydrogen_treatment constr
_refine_ls_matrix_type full
_refine_ls_number_parameters 84
_refine_ls_number_reflns 2008
_refine_ls_number_restraints 0
_refine_ls_restrained_S_all 1.074
_refine_ls_R_factor_all 0.0234
_refine_ls_R_factor_gt 0.0214
_refine_ls_shift/su_max 0.033
_refine_ls_shift/su_mean 0.004
_refine_ls_structure_factor_coef Fsqd
_refine_ls_weighting_details 'calc w=1/[\s^2^(Fo^2^)+(0.0256P)^2^+0.3730P] where P=(Fo^2^+2Fc^2^)/3'
_refine_ls_weighting_scheme calc
_refine_ls_wR_factor_gt 0.0528
_refine_ls_wR_factor_ref 0.0535
_reflns_number_gt 1868
_reflns_number_total 2008
_reflns_threshold_expression I>2\s(I)
_cod_data_source_file ic201167r_si_001_4.cif
_cod_data_source_block Compound_8
_cod_database_code 4326362

loop_
_symmetry_equiv_pos_as_xyz
'x, y, z'
'-x, y+1/2, -z+1/2'
'-x, -y, -z'
'x, -y-1/2, z-1/2'

loop_
_atom_site_label
_atom_site_type_symbol
_atom_site_fract_x
_atom_site_fract_y
_atom_site_fract_z
_atom_site_U_iso_or_equiv
_atom_site_adp_type
_atom_site_occupancy
_atom_site_symmetry_multiplicity
_atom_site_calc_flag
_atom_site_refinement_flags
Ga1 Ga 0.10248(3) -0.369457(17) 0.059369(15) 0.02059(7) Uani 1 1 d .
Cl1 Cl -0.09386(8) -0.22015(5) 0.08887(4) 0.03244(12) Uani 1 1 d .
Cl2 Cl 0.40775(9) -0.40804(6) 0.21428(4) 0.04128(14) Uani 1 1 d .
O1 O 0.0792(3) -0.48482(12) -0.05789(11) 0.0338(3) Uani 1 1 d .
N1 N 0.2041(3) -0.24249(14) -0.02796(13) 0.0253(3) Uani 1 1 d .
C1 C 0.1610(3) -0.44550(17) -0.13129(15) 0.0250(4) Uani 1 1 d .
H1A H 0.0389 -0.4201 -0.2056 0.030 Uiso 1 1 calc R
H1B H 0.2436 -0.5175 -0.1424 0.030 Uiso 1 1 calc R
C2 C 0.3105(3) -0.33004(19) -0.07543(17) 0.0282(4) Uani 1 1 d .
H2A H 0.4534 -0.3608 -0.0145 0.034 Uiso 1 1 calc R
H2B H 0.3370 -0.2821 -0.1314 0.034 Uiso 1 1 calc R
C3 C 0.3616(4) -0.1428(2) 0.0458(2) 0.0440(6) Uani 1 1 d .
H3A H 0.4909 -0.1860 0.1055 0.066 Uiso 1 1 calc R
H3B H 0.2919 -0.0889 0.0798 0.066 Uiso 1 1 calc R
H3C H 0.4060 -0.0875 0.0011 0.066 Uiso 1 1 calc R
C4 C 0.0134(4) -0.1762(2) -0.12121(19) 0.0443(6) Uani 1 1 d .
H4A H -0.0498 -0.1138 -0.0897 0.067 Uiso 1 1 calc R
H4B H -0.0975 -0.2412 -0.1664 0.067 Uiso 1 1 calc R
H4C H 0.0616 -0.1298 -0.1690 0.067 Uiso 1 1 calc R

loop_
_atom_site_aniso_label
_atom_site_aniso_U_11
_atom_site_aniso_U_22
_atom_site_aniso_U_33
_atom_site_aniso_U_23
_atom_site_aniso_U_13
_atom_site_aniso_U_12
Ga1 0.02744(12) 0.01627(11) 0.02136(11) -0.00302(6) 0.01432(9) -0.00392(7)
Cl1 0.0344(3) 0.0300(2) 0.0394(3) -0.00707(19) 0.0229(2) 0.00122(18)
Cl2 0.0415(3) 0.0511(3) 0.0267(2) 0.0093(2) 0.0126(2) 0.0173(2)
O1 0.0577(9) 0.0257(6) 0.0369(7) -0.0137(6) 0.0379(7) -0.0192(6)
N1 0.0317(8) 0.0176(6) 0.0301(8) 0.0008(6) 0.0176(7) -0.0016(6)
C1 0.0341(10) 0.0229(8) 0.0249(8) 0.0004(7) 0.0197(8) -0.0023(7)
C2 0.0323(10) 0.0257(9) 0.0363(10) -0.0003(8) 0.0243(8) -0.0046(8)
C3 0.0550(14) 0.0282(10) 0.0607(15) -0.0147(10) 0.0372(13) -0.0216(9)
C4 0.0650(15) 0.0353(11) 0.0364(11) 0.0160(9) 0.0272(11) 0.0230(11)

loop_
_atom_type_symbol
_atom_type_description
_atom_type_scat_dispersion_real
_atom_type_scat_dispersion_imag
_atom_type_scat_source
C C 0.0033 0.0016 'International Tables Vol C Tables 4.2.6.8 and 6.1.1.4'
H H 0.0000 0.0000 'International Tables Vol C Tables 4.2.6.8 and 6.1.1.4'
N N 0.0061 0.0033 'International Tables Vol C Tables 4.2.6.8 and 6.1.1.4'
O O 0.0106 0.0060 'International Tables Vol C Tables 4.2.6.8 and 6.1.1.4'
Ga Ga 0.2307 1.6083 'International Tables Vol C Tables 4.2.6.8 and 6.1.1.4'
Cl Cl 0.1484 0.1585 'International Tables Vol C Tables 4.2.6.8 and 6.1.1.4'

loop_
_geom_angle_atom_site_label_1
_geom_angle_atom_site_label_2
_geom_angle_atom_site_label_3
_geom_angle
_geom_angle_site_symmetry_1
_geom_angle_site_symmetry_3
O1 Ga1 O1 73.75(6) . 3_545
O1 Ga1 N1 80.62(6) . .
O1 Ga1 N1 149.54(6) 3_545 .
O1 Ga1 Cl2 109.77(5) . .
O1 Ga1 Cl2 101.40(5) 3_545 .
N1 Ga1 Cl2 102.57(5) . .
O1 Ga1 Cl1 139.42(5) . .
O1 Ga1 Cl1 94.66(4) 3_545 .
N1 Ga1 Cl1 94.22(4) . .
Cl2 Ga1 Cl1 110.63(2) . .
C1 O1 Ga1 119.85(10) . .
C1 O1 Ga1 133.24(11) . 3_545
Ga1 O1 Ga1 106.25(6) . 3_545
C3 N1 C4 109.08(17) . .
C3 N1 C2 110.35(16) . .
C4 N1 C2 109.62(15) . .
C3 N1 Ga1 112.94(13) . .
C4 N1 Ga1 110.98(13) . .
C2 N1 Ga1 103.75(10) . .
O1 C1 C2 106.40(14) . .
O1 C1 H1A 110.4 . .
C2 C1 H1A 110.4 . .
O1 C1 H1B 110.4 . .
C2 C1 H1B 110.4 . .
H1A C1 H1B 108.6 . .
N1 C2 C1 108.81(14) . .
N1 C2 H2A 109.9 . .
C1 C2 H2A 109.9 . .
N1 C2 H2B 109.9 . .
C1 C2 H2B 109.9 . .
H2A C2 H2B 108.3 . .
N1 C3 H3A 109.5 . .
N1 C3 H3B 109.5 . .
H3A C3 H3B 109.5 . .
N1 C3 H3C 109.5 . .
H3A C3 H3C 109.5 . .
H3B C3 H3C 109.5 . .
N1 C4 H4A 109.5 . .
N1 C4 H4B 109.5 . .
H4A C4 H4B 109.5 . .
N1 C4 H4C 109.5 . .
H4A C4 H4C 109.5 . .
H4B C4 H4C 109.5 . .

loop_
_geom_bond_atom_site_label_1
_geom_bond_atom_site_label_2
_geom_bond_distance
_geom_bond_site_symmetry_2
Ga1 O1 1.9200(12) .
Ga1 O1 1.9491(12) 3_545
Ga1 N1 2.0922(15) .
Ga1 Cl2 2.1876(5) .
Ga1 Cl1 2.2087(5) .
O1 C1 1.416(2) .
O1 Ga1 1.9491(12) 3_545
N1 C3 1.480(2) .
N1 C4 1.486(3) .
N1 C2 1.488(2) .
C1 C2 1.516(3) .
C1 H1A 0.9900 .
C1 H1B 0.9900 .
C2 H2A 0.9900 .
C2 H2B 0.9900 .
C3 H3A 0.9800 .
C3 H3B 0.9800 .
C3 H3C 0.9800 .
C4 H4A 0.9800 .
C4 H4B 0.9800 .
C4 H4C 0.9800 .

loop_
_geom_torsion_atom_site_label_1
_geom_torsion_atom_site_label_2
_geom_torsion_atom_site_label_3
_geom_torsion_atom_site_label_4
_geom_torsion
_geom_torsion_site_symmetry_1
_geom_torsion_site_symmetry_4
O1 Ga1 O1 C1 171.84(19) 3_545 .
N1 Ga1 O1 C1 8.47(14) . .
Cl2 Ga1 O1 C1 -91.61(14) . .
Cl1 Ga1 O1 C1 93.99(14) . .
O1 Ga1 O1 Ga1 0.0 3_545 3_545
N1 Ga1 O1 Ga1 -163.37(8) . 3_545
Cl2 Ga1 O1 Ga1 96.55(7) . 3_545
Cl1 Ga1 O1 Ga1 -77.85(9) . 3_545
O1 Ga1 N1 C3 -150.15(15) . .
O1 Ga1 N1 C3 177.04(14) 3_545 .
Cl2 Ga1 N1 C3 -41.82(14) . .
Cl1 Ga1 N1 C3 70.42(14) . .
O1 Ga1 N1 C4 86.99(13) . .
O1 Ga1 N1 C4 54.18(19) 3_545 .
Cl2 Ga1 N1 C4 -164.68(12) . .
Cl1 Ga1 N1 C4 -52.44(13) . .
O1 Ga1 N1 C2 -30.66(11) . .
O1 Ga1 N1 C2 -63.47(18) 3_545 .
Cl2 Ga1 N1 C2 77.66(11) . .
Cl1 Ga1 N1 C2 -170.10(11) . .
Ga1 O1 C1 C2 16.1(2) . .
Ga1 O1 C1 C2 -174.68(13) 3_545 .
C3 N1 C2 C1 169.08(16) . .
C4 N1 C2 C1 -70.8(2) . .
Ga1 N1 C2 C1 47.83(16) . .
O1 C1 C2 N1 -42.6(2) . .
